data_4062051
_journal_name_full Organometallics
_journal_year 2003
_chemical_formula_sum 'C53 H70 Mo N5'
_chemical_formula_weight 873.08
_chemical_name_common (eta-2-NCMes)2Mo(N[iPr]Ar)3
_space_group_IT_number 14
_symmetry_cell_setting monoclinic
_symmetry_space_group_name_Hall '-P 2ybc'
_symmetry_space_group_name_H-M 'P 1 21/c 1'
_cell_angle_alpha 90.00
_cell_angle_beta 93.6860(10)
_cell_angle_gamma 90.00
_cell_formula_units_Z 4
_cell_length_a 23.7364(2)
_cell_length_b 11.0300(2)
_cell_length_c 19.2358(4)
_cell_measurement_temperature 183(2)
_cell_volume 5025.75(14)
_diffrn_ambient_temperature 183(2)
_exptl_crystal_density_diffrn 1.154
_refine_ls_R_factor_obs 0.0663
_refine_ls_wR_factor_obs 0.1294
_cod_depositor_comments
;
The following automatic conversions were performed:
'_symmetry_cell_setting' value 'Monoclinic' changed to 'monoclinic'
according to '/home/saulius/struct/CIF-dictionaries/cif_core.dic'
dictionary named 'cif_core.dic' version 2.4.1 from 2010-06-29.

Automatic conversion script
Id: cif_fix_enum 1527 2010-12-29 10:47:43Z saulius 
;
_cod_original_sg_symbol_H-M 'P 21/c'
_cod_database_code 4062051

loop_
_symmetry_equiv_pos_as_xyz
'x, y, z'
'-x, y+1/2, -z+1/2'
'-x, -y, -z'
'x, -y-1/2, z-1/2'

loop_
_atom_site_aniso_label
_atom_site_aniso_U_11
_atom_site_aniso_U_22
_atom_site_aniso_U_33
_atom_site_aniso_U_23
_atom_site_aniso_U_13
_atom_site_aniso_U_12
Mo 0.0282(2) 0.0254(2) 0.0265(2) 0.0001(2) -0.0031(2) -0.0013(2)
N4 0.035(2) 0.028(2) 0.031(2) -0.001(2) -0.002(2) -0.001(2)
N5 0.035(2) 0.030(2) 0.027(2) -0.002(2) -0.004(2) 0.000(2)
C16 0.033(3) 0.032(3) 0.034(3) 0.006(2) -0.002(2) -0.008(2)
N3 0.044(3) 0.028(2) 0.047(3) -0.002(2) -0.018(2) -0.001(2)
C11 0.036(3) 0.028(3) 0.030(3) 0.007(2) 0.000(2) -0.002(2)
C51 0.038(3) 0.029(3) 0.033(3) -0.005(2) -0.003(2) -0.002(2)
C32 0.049(3) 0.035(3) 0.053(4) -0.007(3) 0.008(3) -0.004(3)
N2 0.028(2) 0.036(2) 0.030(2) -0.001(2) -0.003(2) 0.001(2)
N1 0.035(2) 0.039(3) 0.027(2) -0.001(2) -0.001(2) -0.003(2)
C47 0.056(3) 0.037(3) 0.039(3) -0.004(3) -0.013(3) 0.000(3)
C42 0.038(3) 0.031(3) 0.034(3) 0.001(2) -0.014(2) 0.003(2)
C14 0.039(3) 0.051(4) 0.048(4) 0.003(3) -0.010(3) -0.009(3)
C36 0.044(3) 0.028(3) 0.039(3) 0.003(2) 0.005(2) -0.005(2)
C41 0.035(3) 0.033(3) 0.032(3) -0.003(2) -0.006(2) -0.003(2)
C21 0.030(3) 0.049(3) 0.032(3) -0.003(3) 0.003(2) 0.000(3)
C37 0.070(4) 0.034(3) 0.084(5) 0.001(3) -0.047(4) -0.002(3)
C15 0.044(3) 0.035(3) 0.038(3) 0.004(2) -0.002(3) -0.004(3)
C43 0.041(3) 0.042(3) 0.043(3) -0.001(3) -0.005(3) 0.001(3)
C45 0.051(4) 0.034(3) 0.063(4) -0.006(3) -0.027(3) 0.004(3)
C22 0.040(3) 0.042(3) 0.041(3) -0.005(3) -0.002(2) 0.004(3)
C53 0.046(3) 0.063(4) 0.046(3) -0.001(3) -0.013(3) 0.004(3)
C23 0.046(4) 0.061(4) 0.053(4) -0.002(3) -0.005(3) 0.018(3)
C34 0.065(4) 0.031(3) 0.051(4) 0.010(3) -0.009(3) -0.003(3)
C13 0.032(3) 0.047(3) 0.048(3) 0.016(3) -0.002(2) -0.001(3)
C46 0.071(4) 0.038(3) 0.041(3) 0.006(3) -0.021(3) -0.002(3)
C35 0.040(3) 0.031(3) 0.055(4) 0.002(3) -0.002(3) 0.001(2)
C27 0.041(3) 0.050(3) 0.023(3) -0.003(2) 0.004(2) 0.000(3)
C12 0.036(3) 0.044(3) 0.037(3) 0.004(3) 0.005(2) 0.000(2)
C44 0.041(3) 0.048(4) 0.061(4) -0.003(3) -0.008(3) 0.011(3)
C57 0.056(4) 0.042(3) 0.041(3) 0.008(3) 0.003(3) 0.015(3)
C151 0.052(4) 0.071(5) 0.047(4) -0.013(3) -0.004(3) -0.012(3)
C52 0.046(3) 0.038(3) 0.029(3) 0.002(2) -0.002(2) 0.011(3)
C26 0.037(3) 0.061(4) 0.061(4) -0.008(3) 0.001(3) -0.006(3)
C33 0.065(4) 0.040(3) 0.042(3) -0.002(3) 0.007(3) -0.016(3)
C31 0.041(3) 0.027(3) 0.041(3) 0.000(2) -0.010(3) -0.007(2)
C18 0.071(4) 0.062(4) 0.039(3) -0.010(3) 0.010(3) -0.003(3)
C451 0.068(4) 0.049(4) 0.085(5) 0.000(4) -0.031(4) 0.013(3)
C131 0.040(3) 0.089(5) 0.071(4) 0.003(4) 0.005(3) -0.011(4)
C29 0.069(4) 0.067(4) 0.035(3) -0.014(3) -0.010(3) 0.011(4)
C55 0.075(5) 0.087(6) 0.050(4) 0.019(4) 0.002(4) 0.045(4)
C17 0.043(3) 0.059(4) 0.024(3) 0.003(3) 0.002(2) -0.006(3)
C431 0.064(4) 0.085(5) 0.074(5) 0.018(4) 0.014(4) 0.020(4)
C28 0.067(4) 0.073(4) 0.040(3) 0.017(3) 0.004(3) -0.003(4)
C351 0.066(4) 0.048(4) 0.117(6) 0.019(4) 0.023(4) 0.016(4)
C56 0.081(5) 0.052(4) 0.055(4) 0.015(3) 0.013(4) 0.021(4)
C24 0.036(3) 0.084(6) 0.079(5) -0.012(4) -0.006(3) 0.010(4)
C25 0.035(4) 0.083(5) 0.086(5) -0.015(4) -0.002(3) -0.014(4)
C551 0.116(7) 0.136(8) 0.081(6) 0.048(6) -0.010(5) 0.060(6)
C571 0.070(4) 0.043(4) 0.081(5) 0.006(3) -0.006(4) -0.005(3)
C54 0.059(4) 0.098(6) 0.049(4) 0.003(4) -0.024(3) 0.018(4)
C471 0.077(5) 0.075(5) 0.048(4) 0.012(3) 0.007(3) 0.009(4)
C251 0.040(4) 0.116(7) 0.177(10) -0.011(7) -0.006(5) -0.020(5)
C19 0.064(4) 0.068(4) 0.040(3) 0.016(3) 0.001(3) 0.003(3)
C39 0.062(5) 0.109(7) 0.139(8) -0.025(6) -0.046(5) -0.016(5)
C531 0.063(4) 0.075(5) 0.098(6) 0.002(4) -0.036(4) -0.018(4)
C38 0.142(7) 0.062(5) 0.050(4) -0.006(4) -0.037(5) -0.021(5)
C231 0.071(5) 0.070(5) 0.093(6) 0.009(4) -0.009(4) 0.032(4)
C331 0.117(6) 0.065(5) 0.063(5) 0.002(4) 0.029(4) -0.018(4)

loop_
_atom_site_label
_atom_site_type_symbol
_atom_site_fract_x
_atom_site_fract_y
_atom_site_fract_z
_atom_site_U_iso_or_equiv
_atom_site_thermal_displace_type
_atom_site_occupancy
_atom_site_calc_flag
_atom_site_refinement_flags
_atom_site_disorder_group
Mo Mo 0.24582(2) 0.84195(4) 0.44520(2) 0.0269(2) Uani 1 d . .
N4 N 0.1874(2) 0.9363(4) 0.3791(2) 0.0314(10) Uani 1 d . .
N5 N 0.2981(2) 0.7432(4) 0.5153(2) 0.0311(9) Uani 1 d . .
C16 C 0.1431(2) 0.6623(4) 0.3893(2) 0.0333(11) Uani 1 d . .
H16A H 0.1802(2) 0.6665(4) 0.3735(2) 0.040 Uiso 1 calc R .
N3 N 0.2759(2) 0.9986(4) 0.4814(2) 0.0404(11) Uani 1 d . .
C11 C 0.1329(2) 0.7143(4) 0.4535(2) 0.0313(11) Uani 1 d . .
C51 C 0.3272(2) 0.6819(4) 0.5504(3) 0.0335(12) Uani 1 d . .
C32 C 0.2872(2) 1.1506(5) 0.3903(3) 0.0455(14) Uani 1 d . .
H32A H 0.3172(2) 1.1037(5) 0.3738(3) 0.055 Uiso 1 calc R .
N2 N 0.2838(2) 0.7666(4) 0.3665(2) 0.0316(10) Uani 1 d . .
N1 N 0.1778(2) 0.7698(4) 0.4912(2) 0.0335(10) Uani 1 d . .
C47 C 0.1169(2) 1.1373(5) 0.2600(3) 0.0444(14) Uani 1 d . .
C42 C 0.1102(2) 1.0785(4) 0.3234(3) 0.0349(12) Uani 1 d . .
C14 C 0.0474(2) 0.5967(5) 0.3716(3) 0.0467(14) Uani 1 d . .
H14A H 0.0185(2) 0.5566(5) 0.3440(3) 0.056 Uiso 1 calc R .
C36 C 0.2173(2) 1.1813(4) 0.4713(3) 0.0371(13) Uani 1 d . .
H36A H 0.1985(2) 1.1554(4) 0.5108(3) 0.045 Uiso 1 calc R .
C41 C 0.1528(2) 0.9969(5) 0.3519(3) 0.0338(12) Uani 1 d . .
C21 C 0.3393(2) 0.7178(5) 0.3806(3) 0.0372(13) Uani 1 d . .
C37 C 0.3184(3) 1.0116(6) 0.5412(4) 0.065(2) Uani 1 d . .
H37A H 0.3297(3) 0.9277(6) 0.5560(4) 0.078 Uiso 1 calc R .
C15 C 0.1015(2) 0.6049(5) 0.3478(3) 0.0393(13) Uani 1 d . .
C43 C 0.0627(2) 1.1015(5) 0.3613(3) 0.0423(13) Uani 1 d . .
C45 C 0.0286(2) 1.2433(5) 0.2731(3) 0.050(2) Uani 1 d . .
C22 C 0.3476(2) 0.5947(5) 0.3948(3) 0.0409(13) Uani 1 d . .
H22A H 0.3162(2) 0.5415(5) 0.3906(3) 0.049 Uiso 1 calc R .
C53 C 0.4131(2) 0.6480(6) 0.6254(3) 0.052(2) Uani 1 d . .
C23 C 0.4004(2) 0.5479(6) 0.4148(3) 0.053(2) Uani 1 d . .
C34 C 0.2278(3) 1.3234(5) 0.3802(3) 0.0495(15) Uani 1 d . .
H34A H 0.2163(3) 1.3961(5) 0.3568(3) 0.059 Uiso 1 calc R .
C13 C 0.0352(2) 0.6461(5) 0.4348(3) 0.0428(14) Uani 1 d . .
C46 C 0.0756(3) 1.2197(5) 0.2366(3) 0.051(2) Uani 1 d . .
H46A H 0.0799(3) 1.2613(5) 0.1940(3) 0.061 Uiso 1 calc R .
C35 C 0.2004(2) 1.2881(5) 0.4382(3) 0.0421(13) Uani 1 d . .
C27 C 0.2663(2) 0.7801(5) 0.2910(2) 0.0379(13) Uani 1 d . .
H27A H 0.2247(2) 0.7953(5) 0.2876(2) 0.045 Uiso 1 calc R .
C12 C 0.0777(2) 0.7050(5) 0.4749(3) 0.0390(13) Uani 1 d . .
H12A H 0.0690(2) 0.7400(5) 0.5181(3) 0.047 Uiso 1 calc R .
C44 C 0.0230(2) 1.1838(5) 0.3344(3) 0.051(2) Uani 1 d . .
H44A H -0.0094(2) 1.1993(5) 0.3596(3) 0.061 Uiso 1 calc R .
C57 C 0.3445(2) 0.4851(5) 0.6037(3) 0.0464(14) Uani 1 d . .
C151 C 0.1142(3) 0.5504(6) 0.2788(3) 0.057(2) Uani 1 d . .
H15A H 0.0799(3) 0.5139(6) 0.2569(3) 0.086 Uiso 1 calc R .
H15B H 0.1434(3) 0.4879(6) 0.2861(3) 0.086 Uiso 1 calc R .
H15C H 0.1278(3) 0.6139(6) 0.2484(3) 0.086 Uiso 1 calc R .
C52 C 0.3625(2) 0.6033(5) 0.5938(3) 0.0379(13) Uani 1 d . .
C26 C 0.3862(2) 0.7929(6) 0.3852(3) 0.053(2) Uani 1 d . .
H26A H 0.3819(2) 0.8768(6) 0.3749(3) 0.064 Uiso 1 calc R .
C33 C 0.2713(3) 1.2564(5) 0.3551(3) 0.0489(15) Uani 1 d . .
C31 C 0.2611(2) 1.1109(5) 0.4481(3) 0.0368(13) Uani 1 d . .
C18 C 0.1408(3) 0.9050(6) 0.5836(3) 0.057(2) Uani 1 d . .
H18A H 0.1517(3) 0.9736(6) 0.5550(3) 0.086 Uiso 1 calc R .
H18B H 0.1474(3) 0.9256(6) 0.6330(3) 0.086 Uiso 1 calc R .
H18C H 0.1006(3) 0.8871(6) 0.5735(3) 0.086 Uiso 1 calc R .
C451 C -0.0157(3) 1.3338(6) 0.2459(4) 0.069(2) Uani 1 d . .
H45A H -0.0048(3) 1.3675(6) 0.2016(4) 0.104 Uiso 1 calc R .
H45B H -0.0186(3) 1.3995(6) 0.2799(4) 0.104 Uiso 1 calc R .
H45C H -0.0523(3) 1.2930(6) 0.2388(4) 0.104 Uiso 1 calc R .
C131 C -0.0245(2) 0.6425(7) 0.4588(3) 0.066(2) Uani 1 d . .
H13A H -0.0253(2) 0.6815(7) 0.5045(3) 0.100 Uiso 1 calc R .
H13B H -0.0367(2) 0.5580(7) 0.4622(3) 0.100 Uiso 1 calc R .
H13C H -0.0499(2) 0.6856(7) 0.4251(3) 0.100 Uiso 1 calc R .
C29 C 0.2762(3) 0.6650(6) 0.2503(3) 0.058(2) Uani 1 d . .
H29A H 0.2582(3) 0.5965(6) 0.2726(3) 0.086 Uiso 1 calc R .
H29B H 0.3169(3) 0.6500(6) 0.2497(3) 0.086 Uiso 1 calc R .
H29C H 0.2600(3) 0.6741(6) 0.2025(3) 0.086 Uiso 1 calc R .
C55 C 0.4271(3) 0.4532(8) 0.6828(3) 0.071(2) Uani 1 d . .
C17 C 0.1760(2) 0.7938(5) 0.5669(2) 0.0417(13) Uani 1 d . .
H17A H 0.2156(2) 0.8151(5) 0.5832(2) 0.050 Uiso 1 calc R .
C431 C 0.0561(3) 1.0375(7) 0.4291(4) 0.074(2) Uani 1 d . .
H43A H 0.0883(3) 0.9834(7) 0.4392(4) 0.111 Uiso 1 calc R .
H43B H 0.0211(3) 0.9900(7) 0.4259(4) 0.111 Uiso 1 calc R .
H43C H 0.0544(3) 1.0974(7) 0.4666(4) 0.111 Uiso 1 calc R .
C28 C 0.2938(3) 0.8877(6) 0.2574(3) 0.060(2) Uani 1 d . .
H28A H 0.2871(3) 0.9612(6) 0.2842(3) 0.090 Uiso 1 calc R .
H28B H 0.2777(3) 0.8977(6) 0.2096(3) 0.090 Uiso 1 calc R .
H28C H 0.3346(3) 0.8736(6) 0.2568(3) 0.090 Uiso 1 calc R .
C351 C 0.1527(3) 1.3612(6) 0.4644(4) 0.076(2) Uani 1 d . .
H35A H 0.1389(3) 1.3218(6) 0.5057(4) 0.115 Uiso 1 calc R .
H35B H 0.1220(3) 1.3664(6) 0.4279(4) 0.115 Uiso 1 calc R .
H35C H 0.1661(3) 1.4429(6) 0.4766(4) 0.115 Uiso 1 calc R .
C56 C 0.3780(3) 0.4122(6) 0.6487(3) 0.062(2) Uani 1 d . .
H56A H 0.3665(3) 0.3310(6) 0.6562(3) 0.075 Uiso 1 calc R .
C24 C 0.4459(3) 0.6255(7) 0.4193(4) 0.067(2) Uani 1 d . .
H24A H 0.4823(3) 0.5944(7) 0.4326(4) 0.080 Uiso 1 calc R .
C25 C 0.4399(2) 0.7463(7) 0.4051(4) 0.068(2) Uani 1 d . .
C551 C 0.4619(4) 0.3742(9) 0.7345(4) 0.112(3) Uani 1 d . .
H55A H 0.4950(4) 0.4197(9) 0.7530(4) 0.168 Uiso 1 calc R .
H55B H 0.4742(4) 0.3010(9) 0.7110(4) 0.168 Uiso 1 calc R .
H55C H 0.4388(4) 0.3513(9) 0.7729(4) 0.168 Uiso 1 calc R .
C571 C 0.2910(3) 0.4373(6) 0.5684(4) 0.065(2) Uani 1 d . .
H57A H 0.2858(3) 0.3526(6) 0.5819(4) 0.098 Uiso 1 calc R .
H57B H 0.2932(3) 0.4423(6) 0.5177(4) 0.098 Uiso 1 calc R .
H57C H 0.2590(3) 0.4858(6) 0.5823(4) 0.098 Uiso 1 calc R .
C54 C 0.4443(3) 0.5701(7) 0.6702(3) 0.070(2) Uani 1 d . .
H54A H 0.4786(3) 0.5985(7) 0.6927(3) 0.084 Uiso 1 calc R .
C471 C 0.1675(3) 1.1125(6) 0.2190(3) 0.067(2) Uani 1 d . .
H47A H 0.1917(3) 1.0523(6) 0.2436(3) 0.100 Uiso 1 calc R .
H47B H 0.1888(3) 1.1878(6) 0.2139(3) 0.100 Uiso 1 calc R .
H47C H 0.1550(3) 1.0814(6) 0.1728(3) 0.100 Uiso 1 calc R .
C251 C 0.4901(3) 0.8322(8) 0.4120(5) 0.112(3) Uani 1 d . .
H25A H 0.4776(3) 0.9146(8) 0.3997(5) 0.167 Uiso 1 calc R .
H25B H 0.5186(3) 0.8062(8) 0.3806(5) 0.167 Uiso 1 calc R .
H25C H 0.5063(3) 0.8312(8) 0.4602(5) 0.167 Uiso 1 calc R .
C19 C 0.1613(3) 0.6829(6) 0.6096(3) 0.057(2) Uani 1 d . .
H19A H 0.1849(3) 0.6143(6) 0.5971(3) 0.086 Uiso 1 calc R .
H19B H 0.1214(3) 0.6624(6) 0.5998(3) 0.086 Uiso 1 calc R .
H19C H 0.1682(3) 0.7009(6) 0.6593(3) 0.086 Uiso 1 calc R .
C39 C 0.3715(3) 1.0753(8) 0.5224(5) 0.106(3) Uani 1 d . .
H39A H 0.3865(3) 1.0354(8) 0.4820(5) 0.158 Uiso 1 calc R .
H39B H 0.3996(3) 1.0716(8) 0.5620(5) 0.158 Uiso 1 calc R .
H39C H 0.3629(3) 1.1602(8) 0.5111(5) 0.158 Uiso 1 calc R .
C531 C 0.4316(3) 0.7746(7) 0.6122(4) 0.080(2) Uani 1 d . .
H53A H 0.4040(3) 0.8140(7) 0.5795(4) 0.120 Uiso 1 calc R .
H53B H 0.4685(3) 0.7733(7) 0.5923(4) 0.120 Uiso 1 calc R .
H53C H 0.4343(3) 0.8198(7) 0.6562(4) 0.120 Uiso 1 calc R .
C38 C 0.2944(4) 1.0727(7) 0.6044(3) 0.087(3) Uani 1 d . .
H38A H 0.2599(4) 1.0306(7) 0.6161(3) 0.130 Uiso 1 calc R .
H38B H 0.2855(4) 1.1576(7) 0.5933(3) 0.130 Uiso 1 calc R .
H38C H 0.3223(4) 1.0691(7) 0.6442(3) 0.130 Uiso 1 calc R .
C231 C 0.4083(3) 0.4162(6) 0.4327(4) 0.078(2) Uani 1 d . .
H23A H 0.3719(3) 0.3742(6) 0.4267(4) 0.118 Uiso 1 calc R .
H23B H 0.4232(3) 0.4086(6) 0.4812(4) 0.118 Uiso 1 calc R .
H23C H 0.4349(3) 0.3798(6) 0.4019(4) 0.118 Uiso 1 calc R .
C331 C 0.2998(3) 1.2959(7) 0.2906(4) 0.081(2) Uani 1 d . .
H33A H 0.3294(3) 1.2377(7) 0.2808(4) 0.121 Uiso 1 calc R .
H33B H 0.3165(3) 1.3763(7) 0.2984(4) 0.121 Uiso 1 calc R .
H33C H 0.2718(3) 1.2993(7) 0.2510(4) 0.121 Uiso 1 calc R .

loop_
_geom_bond_atom_site_label_1
_geom_bond_atom_site_label_2
_geom_bond_distance
_geom_bond_site_symmetry_2
_geom_bond_publ_flag
Mo N3 1.979(4) . ?
Mo N2 1.992(4) . ?
Mo N1 2.050(4) . ?
Mo N5 2.081(4) . ?
Mo N4 2.097(4) . ?
N4 C41 1.158(6) . ?
N5 C51 1.153(6) . ?
C16 C15 1.383(7) . ?
C16 C11 1.397(7) . ?
N3 C31 1.427(6) . ?
N3 C37 1.488(7) . ?
C11 N1 1.392(6) . ?
C11 C12 1.403(7) . ?
C51 C52 1.435(7) . ?
C32 C31 1.380(7) . ?
C32 C33 1.389(8) . ?
N2 C21 1.433(6) . ?
N2 C27 1.493(6) . ?
N1 C17 1.484(6) . ?
C47 C46 1.390(8) . ?
C47 C42 1.400(7) . ?
C47 C471 1.504(8) . ?
C42 C43 1.402(7) . ?
C42 C41 1.436(7) . ?
C14 C13 1.379(8) . ?
C14 C15 1.393(7) . ?
C36 C35 1.386(7) . ?
C36 C31 1.394(7) . ?
C21 C26 1.385(7) . ?
C21 C22 1.396(7) . ?
C37 C39 1.506(10) . ?
C37 C38 1.532(10) . ?
C15 C151 1.507(7) . ?
C43 C44 1.385(7) . ?
C43 C431 1.501(8) . ?
C45 C44 1.362(8) . ?
C45 C46 1.381(8) . ?
C45 C451 1.518(8) . ?
C22 C23 1.385(7) . ?
C53 C54 1.395(8) . ?
C53 C52 1.401(7) . ?
C53 C531 1.490(9) . ?
C23 C24 1.378(9) . ?
C23 C231 1.503(9) . ?
C34 C33 1.382(8) . ?
C34 C35 1.383(8) . ?
C13 C12 1.390(7) . ?
C13 C131 1.519(7) . ?
C35 C351 1.503(8) . ?
C27 C29 1.517(7) . ?
C27 C28 1.519(8) . ?
C57 C52 1.389(8) . ?
C57 C56 1.392(8) . ?
C57 C571 1.497(8) . ?
C26 C25 1.404(8) . ?
C33 C331 1.513(8) . ?
C18 C17 1.530(8) . ?
C55 C56 1.375(10) . ?
C55 C54 1.380(10) . ?
C55 C551 1.525(9) . ?
C17 C19 1.526(8) . ?
C24 C25 1.366(10) . ?
C25 C251 1.521(9) . ?
